data_4035043
loop_
_publ_author_name
'Golushko, Andrei A.'
'Sandzhieva, Maria A.'
'Ivanov, Alexander Yu'
'Boyarskaya, Irina A.'
'Khoroshilova, Olesya V.'
'Barkov, Alexey Yu'
'Vasilyev, Aleksander V.'

_publ_section_title
;
 Reactions of 3,3,3-Trihalogeno-1-nitropropenes with Arenes in the
 Superacid CF<sub>3</sub>SO<sub>3</sub>H: Synthesis of (
 Z)-3,3,3-Trihalogeno-1,2-diarylpropan-1-one Oximes and Study on the
 Reaction Mechanism.
;
_journal_issue 17
_journal_name_full 'The Journal of organic chemistry'
_journal_page_first 10142
_journal_page_last 10157
_journal_paper_doi 10.1021/acs.joc.8b01406
_journal_volume 83
_journal_year 2018
_chemical_formula_moiety 'C15 H12 F3 N O'
_chemical_formula_sum 'C15 H12 F3 N O'
_chemical_formula_weight 279.26
_space_group_crystal_system triclinic
_space_group_IT_number 2
_space_group_name_Hall '-P 1'
_space_group_name_H-M_alt 'P -1'
_atom_sites_solution_hydrogens geom
_atom_sites_solution_primary iterative
_audit_creation_date 2017-09-06
_audit_creation_method
;
Olex2 1.2
(compiled 2017.08.10 svn.r3458 for OlexSys, GUI svn.r5375)
;
_cell_angle_alpha 100.892(7)
_cell_angle_beta 108.690(7)
_cell_angle_gamma 93.579(5)
_cell_formula_units_Z 2
_cell_length_a 7.4873(5)
_cell_length_b 9.5260(7)
_cell_length_c 9.7340(9)
_cell_measurement_reflns_used 1928
_cell_measurement_temperature 293(2)
_cell_measurement_theta_max 30.2030
_cell_measurement_theta_min 3.6520
_cell_volume 640.14(9)
_computing_cell_refinement 'CrysAlisPro 1.171.38.46 (Rigaku OD, 2015)'
_computing_data_collection 'CrysAlisPro 1.171.38.46 (Rigaku OD, 2015)'
_computing_data_reduction 'CrysAlisPro 1.171.38.46 (Rigaku OD, 2015)'
_computing_molecular_graphics 'Olex2 (Dolomanov et al., 2009)'
_computing_publication_material 'Olex2 (Dolomanov et al., 2009)'
_computing_structure_refinement 'ShelXL (Sheldrick, 2015)'
_computing_structure_solution
;
Superflip (Palatinus & Chapuis, 2007;Palatinus & van der Lee, 2008;
Palatinus et al., 2012)
;
_diffrn_ambient_temperature 293(2)
_diffrn_detector 'CCD plate'
_diffrn_detector_area_resol_mean 10.3829
_diffrn_detector_type Atlas
_diffrn_measured_fraction_theta_full 0.998
_diffrn_measured_fraction_theta_max 0.998
_diffrn_measurement_details
;
List of Runs (angles in degrees, time in seconds):

  # Type    Start    End  Width  t~exp~   \w     \q     \k     \f   Frames
--------------------------------------------------------------------------
  1  \w    -12.00  89.00   1.00    5.57    --   16.06  57.00 -90.00  101
  2  \w     -4.00  35.00   1.00    5.57    --   16.06  38.00-180.00   39
  3  \w     -5.00  26.00   1.00    5.57    --  -14.18 -99.00 -90.00   31
  4  \w    -57.00  23.00   1.00    5.57    --   16.06 -38.00 120.00   80
  5  \w     35.00  61.00   1.00    5.57    --   16.06-178.00 150.00   26
  6  \w     34.00  99.00   1.00    5.57    --   16.06-178.00 120.00   65
;
_diffrn_measurement_device 'four-circle diffractometer'
_diffrn_measurement_device_type 'SuperNova, Dual, Cu at zero, Atlas'
_diffrn_measurement_method '\w scans'
_diffrn_orient_matrix_type 'CrysAlisPro convention (1999,Acta A55,543-557)'
_diffrn_orient_matrix_UB_11 0.0661135000
_diffrn_orient_matrix_UB_12 0.0496015000
_diffrn_orient_matrix_UB_13 0.0618590000
_diffrn_orient_matrix_UB_21 0.0368344000
_diffrn_orient_matrix_UB_22 -0.0582106000
_diffrn_orient_matrix_UB_23 0.0309213000
_diffrn_orient_matrix_UB_31 0.0667211000
_diffrn_orient_matrix_UB_32 -0.0017216000
_diffrn_orient_matrix_UB_33 -0.0379315000
_diffrn_radiation_monochromator mirror
_diffrn_radiation_probe x-ray
_diffrn_radiation_type MoK\a
_diffrn_radiation_wavelength 0.71073
_diffrn_reflns_av_R_equivalents 0.0395
_diffrn_reflns_av_unetI/netI 0.0737
_diffrn_reflns_Laue_measured_fraction_full 0.998
_diffrn_reflns_Laue_measured_fraction_max 0.998
_diffrn_reflns_limit_h_max 9
_diffrn_reflns_limit_h_min -9
_diffrn_reflns_limit_k_max 12
_diffrn_reflns_limit_k_min -12
_diffrn_reflns_limit_l_max 12
_diffrn_reflns_limit_l_min -10
_diffrn_reflns_number 5595
_diffrn_reflns_point_group_measured_fraction_full 0.998
_diffrn_reflns_point_group_measured_fraction_max 0.998
_diffrn_reflns_theta_full 25.242
_diffrn_reflns_theta_max 27.494
_diffrn_reflns_theta_min 3.397
_diffrn_source 'micro-focus sealed X-ray tube'
_diffrn_source_type 'SuperNova (Mo) X-ray Source'
_exptl_absorpt_coefficient_mu 0.121
_exptl_absorpt_correction_T_max 1.00000
_exptl_absorpt_correction_T_min 0.82398
_exptl_absorpt_correction_type multi-scan
_exptl_absorpt_process_details
;
CrysAlisPro 1.171.38.46 (Rigaku Oxford Diffraction, 2015)
Empirical absorption correction using spherical harmonics,
 implemented in SCALE3 ABSPACK scaling algorithm.
;
_exptl_crystal_colour 'clear colourless'
_exptl_crystal_colour_lustre clear
_exptl_crystal_colour_primary colourless
_exptl_crystal_density_diffrn 1.449
_exptl_crystal_description prism
_exptl_crystal_F_000 288
_exptl_crystal_size_max 0.3
_exptl_crystal_size_mid 0.2
_exptl_crystal_size_min 0.15
_refine_diff_density_max 0.292
_refine_diff_density_min -0.321
_refine_diff_density_rms 0.058
_refine_ls_extinction_method none
_refine_ls_goodness_of_fit_ref 1.067
_refine_ls_hydrogen_treatment constr
_refine_ls_matrix_type full
_refine_ls_number_parameters 182
_refine_ls_number_reflns 2934
_refine_ls_number_restraints 0
_refine_ls_restrained_S_all 1.067
_refine_ls_R_factor_all 0.0766
_refine_ls_R_factor_gt 0.0487
_refine_ls_shift/su_max 0.000
_refine_ls_shift/su_mean 0.000
_refine_ls_structure_factor_coef Fsqd
_refine_ls_weighting_details 'w=1/[\s^2^(Fo^2^)+(0.0320P)^2^+0.0356P] where P=(Fo^2^+2Fc^2^)/3'
_refine_ls_weighting_scheme calc
_refine_ls_wR_factor_gt 0.0905
_refine_ls_wR_factor_ref 0.1092
_reflns_Friedel_coverage 0.000
_reflns_number_gt 2054
_reflns_number_total 2934
_reflns_threshold_expression 'I > 2\s(I)'
_cod_data_source_file jo8b01406_si_002.cif
_cod_data_source_block mmx01649
_cod_database_code 4035043
_shelx_shelxl_version_number 2014/7
_chemical_oxdiff_formula 'F3 N O C15'
_shelx_space_group_comment
;
The symmetry employed for this shelxl refinement is uniquely defined
by the following loop, which should always be used as a source of
symmetry information in preference to the above space-group names.
They are only intended as comments.
;
_reflns_odcompleteness_completeness 99.82
_reflns_odcompleteness_iscentric 1
_reflns_odcompleteness_theta 28.64
_olex2_refinement_description
;
1. Fixed Uiso
 At 1.2 times of:
  All C(H) groups
 At 1.5 times of:
  All O(H) groups
2.a Ternary CH refined with riding coordinates:
 C15(H15)
2.b Aromatic/amide H refined with riding coordinates:
 C2(H2), C1(H1A), C3(H3), C4(H4), C7(H7), C8(H8), C9(H9), C10(H10), C11(H11),
 C13(H13)
2.c Idealised tetrahedral OH refined as rotating group:
 O1(H1)
;
_olex2_date_sample_data_collection 1504597766.12
_olex2_submission_special_instructions 'No special instructions were received'
_oxdiff_exptl_absorpt_empirical_details
;
Empirical correction (ABSPACK) includes:
- Absorption correction using spherical harmonics
- Frame scaling
;
_oxdiff_exptl_absorpt_empirical_full_max 1.268
_oxdiff_exptl_absorpt_empirical_full_min 0.635

loop_
_space_group_symop_operation_xyz
'x, y, z'
'-x, -y, -z'

loop_
_atom_site_label
_atom_site_type_symbol
_atom_site_fract_x
_atom_site_fract_y
_atom_site_fract_z
_atom_site_U_iso_or_equiv
_atom_site_adp_type
_atom_site_occupancy
_atom_site_site_symmetry_order
_atom_site_calc_flag
_atom_site_refinement_flags_posn
F1 F 0.39533(15) 0.69744(11) 0.75034(14) 0.0254(3) Uani 1 1 d .
F2 F 0.55269(14) 0.85730(11) 0.94862(13) 0.0244(3) Uani 1 1 d .
F3 F 0.35492(15) 0.92132(12) 0.76301(14) 0.0263(3) Uani 1 1 d .
O1 O 0.39800(18) 0.53760(14) 1.12704(16) 0.0219(3) Uani 1 1 d .
H1 H 0.4702 0.4778 1.1185 0.033 Uiso 1 1 calc GR
C2 C 0.2835(3) 0.7986(2) 1.2828(2) 0.0204(5) Uani 1 1 d .
H2 H 0.4148 0.8150 1.3073 0.024 Uiso 1 1 calc R
C1 C -0.1066(3) 0.7504(2) 1.2117(3) 0.0249(5) Uani 1 1 d .
H1A H -0.2377 0.7334 1.1881 0.030 Uiso 1 1 calc R
C3 C -0.1849(3) 0.5601(2) 0.5858(2) 0.0231(5) Uani 1 1 d .
H3 H -0.2136 0.4643 0.5341 0.028 Uiso 1 1 calc R
C4 C -0.0978(3) 0.8449(2) 0.7395(2) 0.0196(4) Uani 1 1 d .
H4 H -0.0695 0.9407 0.7913 0.024 Uiso 1 1 calc R
C5 C 0.1697(3) 0.74170(19) 1.1367(2) 0.0172(4) Uani 1 1 d .
C6 C 0.2608(2) 0.71012(19) 1.0203(2) 0.0158(4) Uani 1 1 d .
C7 C -0.2688(3) 0.7988(2) 0.6235(2) 0.0229(5) Uani 1 1 d .
H7 H -0.3544 0.8640 0.5976 0.027 Uiso 1 1 calc R
C8 C -0.3129(3) 0.6565(2) 0.5463(2) 0.0235(5) Uani 1 1 d .
H8 H -0.4276 0.6258 0.4685 0.028 Uiso 1 1 calc R
C9 C 0.0067(3) 0.8068(2) 1.3565(3) 0.0257(5) Uani 1 1 d .
H9 H -0.0478 0.8287 1.4301 0.031 Uiso 1 1 calc R
C10 C -0.0141(3) 0.6057(2) 0.7020(2) 0.0211(5) Uani 1 1 d .
H10 H 0.0704 0.5401 0.7287 0.025 Uiso 1 1 calc R
C11 C 0.2025(3) 0.8313(2) 1.3929(3) 0.0246(5) Uani 1 1 d .
H11 H 0.2795 0.8695 1.4909 0.030 Uiso 1 1 calc R
N1 N 0.3726(2) 0.61455(16) 1.01460(19) 0.0186(4) Uani 1 1 d .
C12 C 0.3814(3) 0.8176(2) 0.8415(2) 0.0210(4) Uani 1 1 d .
C13 C -0.0277(3) 0.7181(2) 1.0996(2) 0.0224(5) Uani 1 1 d .
H13 H -0.1054 0.6815 1.0015 0.027 Uiso 1 1 calc R
C14 C 0.0314(2) 0.7487(2) 0.7786(2) 0.0174(4) Uani 1 1 d .
C15 C 0.2215(2) 0.80098(19) 0.9041(2) 0.0172(4) Uani 1 1 d .
H15 H 0.2118 0.8979 0.9548 0.021 Uiso 1 1 calc R

loop_
_atom_site_aniso_label
_atom_site_aniso_U_11
_atom_site_aniso_U_22
_atom_site_aniso_U_33
_atom_site_aniso_U_23
_atom_site_aniso_U_13
_atom_site_aniso_U_12
F1 0.0283(6) 0.0274(6) 0.0222(7) -0.0004(6) 0.0141(5) 0.0038(5)
F2 0.0202(6) 0.0293(6) 0.0205(7) 0.0040(6) 0.0045(5) -0.0021(4)
F3 0.0317(6) 0.0297(7) 0.0206(8) 0.0111(6) 0.0103(5) 0.0020(5)
O1 0.0256(8) 0.0243(7) 0.0209(9) 0.0099(7) 0.0107(6) 0.0107(6)
C2 0.0192(10) 0.0232(10) 0.0206(13) 0.0067(9) 0.0076(9) 0.0054(8)
C1 0.0219(10) 0.0288(11) 0.0298(14) 0.0097(10) 0.0146(10) 0.0048(8)
C3 0.0242(10) 0.0215(10) 0.0217(13) 0.0034(9) 0.0070(9) -0.0019(8)
C4 0.0239(10) 0.0179(10) 0.0201(12) 0.0050(9) 0.0110(9) 0.0038(7)
C5 0.0203(10) 0.0156(9) 0.0187(12) 0.0058(9) 0.0090(8) 0.0057(7)
C6 0.0144(9) 0.0183(9) 0.0129(11) 0.0022(8) 0.0031(8) 0.0006(7)
C7 0.0198(10) 0.0260(11) 0.0268(14) 0.0119(10) 0.0091(9) 0.0061(8)
C8 0.0183(10) 0.0298(11) 0.0221(13) 0.0090(10) 0.0054(9) -0.0016(8)
C9 0.0349(12) 0.0249(11) 0.0273(14) 0.0084(10) 0.0216(11) 0.0086(9)
C10 0.0233(10) 0.0220(10) 0.0206(13) 0.0081(9) 0.0081(9) 0.0074(8)
C11 0.0328(11) 0.0261(11) 0.0161(12) 0.0054(10) 0.0085(9) 0.0085(8)
N1 0.0206(8) 0.0198(8) 0.0167(10) 0.0059(7) 0.0068(7) 0.0033(6)
C12 0.0235(10) 0.0214(10) 0.0167(12) 0.0032(9) 0.0058(9) 0.0009(8)
C13 0.0205(10) 0.0256(11) 0.0203(13) 0.0034(10) 0.0072(9) 0.0001(8)
C14 0.0186(9) 0.0224(10) 0.0135(11) 0.0052(9) 0.0079(8) 0.0028(7)
C15 0.0203(10) 0.0166(9) 0.0153(12) 0.0026(9) 0.0071(8) 0.0036(7)

loop_
_atom_type_symbol
_atom_type_description
_atom_type_scat_dispersion_real
_atom_type_scat_dispersion_imag
_atom_type_scat_source
C C 0.0033 0.0016 'International Tables Vol C Tables 4.2.6.8 and 6.1.1.4'
H H 0.0000 0.0000 'International Tables Vol C Tables 4.2.6.8 and 6.1.1.4'
F F 0.0171 0.0103 'International Tables Vol C Tables 4.2.6.8 and 6.1.1.4'
N N 0.0061 0.0033 'International Tables Vol C Tables 4.2.6.8 and 6.1.1.4'
O O 0.0106 0.0060 'International Tables Vol C Tables 4.2.6.8 and 6.1.1.4'

loop_
_geom_angle_atom_site_label_1
_geom_angle_atom_site_label_2
_geom_angle_atom_site_label_3
_geom_angle
C5 C2 C11 120.34(18)
C9 C1 C13 120.90(18)
C8 C3 C10 120.27(19)
C7 C4 C14 120.26(18)
C2 C5 C6 119.08(16)
C2 C5 C13 119.85(17)
C13 C5 C6 121.05(19)
C5 C6 C15 117.29(15)
N1 C6 C5 124.42(18)
N1 C6 C15 118.27(16)
C8 C7 C4 120.38(19)
C7 C8 C3 119.5(2)
C1 C9 C11 119.92(18)
C3 C10 C14 120.40(19)
C9 C11 C2 119.9(2)
C6 N1 O1 113.17(15)
F1 C12 F2 106.65(15)
F1 C12 F3 106.92(16)
F1 C12 C15 113.85(15)
F2 C12 F3 106.43(14)
F2 C12 C15 112.44(17)
F3 C12 C15 110.12(15)
C1 C13 C5 119.1(2)
C4 C14 C15 119.97(17)
C10 C14 C4 119.21(19)
C10 C14 C15 120.81(17)
C6 C15 C12 113.59(15)
C6 C15 C14 112.84(14)
C12 C15 C14 110.56(16)

loop_
_geom_bond_atom_site_label_1
_geom_bond_atom_site_label_2
_geom_bond_distance
F1 C12 1.341(2)
F2 C12 1.345(2)
F3 C12 1.346(2)
O1 N1 1.399(2)
C2 C5 1.385(3)
C2 C11 1.388(3)
C1 C9 1.373(3)
C1 C13 1.394(3)
C3 C8 1.385(3)
C3 C10 1.386(3)
C4 C7 1.387(3)
C4 C14 1.388(3)
C5 C6 1.493(2)
C5 C13 1.397(3)
C6 N1 1.280(2)
C6 C15 1.518(3)
C7 C8 1.383(3)
C9 C11 1.387(3)
C10 C14 1.386(3)
C12 C15 1.521(2)
C14 C15 1.528(3)
